data_7213867
loop_
_publ_author_name
'Ren, Cai-Xia'
'Zheng, Ai-Li'
'Cai, Li-Xuan'
'Chen, Cheng'
'Tan, Bin'
'Zhang, Jie'

_publ_section_title
;
 Anion-induced structural transformation involving interpenetration
 control and luminescence switching
;
_journal_issue 6
_journal_name_full CrystEngComm
_journal_page_first 1038
_journal_paper_doi 10.1039/c3ce42164c
_journal_volume 16
_journal_year 2014
_chemical_formula_moiety 'C88 H100 Cd3 Cl2 N8 O34'
_chemical_formula_sum 'C88 H100 Cd3 Cl2 N8 O34'
_chemical_formula_weight 2221.86
_chemical_name_systematic
; 
 ? 
;
_space_group_IT_number 60
_symmetry_cell_setting orthorhombic
_symmetry_space_group_name_Hall '-P 2n 2ab'
_symmetry_space_group_name_H-M 'P b c n'
_atom_sites_solution_hydrogens geom
_atom_sites_solution_primary direct
_atom_sites_solution_secondary difmap
_audit_creation_method SHELXL-97
_cell_angle_alpha 90.00
_cell_angle_beta 90.00
_cell_angle_gamma 90.00
_cell_formula_units_Z 4
_cell_length_a 18.433(3)
_cell_length_b 17.712(3)
_cell_length_c 30.096(5)
_cell_measurement_reflns_used 20561
_cell_measurement_temperature 293(2)
_cell_measurement_theta_max 27.4680
_cell_measurement_theta_min 2.3970
_cell_volume 9826(3)
_computing_cell_refinement 'CrystalClear (Rigaku/MSC Inc., 2005)'
_computing_data_collection 'CrystalClear (Rigaku/MSC Inc., 2005)'
_computing_data_reduction 'CrystalClear (Rigaku/MSC Inc., 2005)'
_computing_structure_refinement 'SHELXL-97 (Sheldrick, 1997)'
_computing_structure_solution 'SHELXS-97 (Sheldrick, 1990)'
_diffrn_ambient_temperature 293(2)
_diffrn_measured_fraction_theta_full 0.992
_diffrn_measured_fraction_theta_max 0.992
_diffrn_measurement_device_type 'Saturn70 '
_diffrn_measurement_method CCD_Profile_fitting
_diffrn_radiation_monochromator graphite
_diffrn_radiation_source 'fine-focus sealed tube'
_diffrn_radiation_type MoK\a
_diffrn_radiation_wavelength 0.71073
_diffrn_reflns_av_R_equivalents 0.0385
_diffrn_reflns_av_sigmaI/netI 0.0263
_diffrn_reflns_limit_h_max 22
_diffrn_reflns_limit_h_min -23
_diffrn_reflns_limit_k_max 22
_diffrn_reflns_limit_k_min -21
_diffrn_reflns_limit_l_max 39
_diffrn_reflns_limit_l_min -39
_diffrn_reflns_number 69750
_diffrn_reflns_theta_full 27.45
_diffrn_reflns_theta_max 27.45
_diffrn_reflns_theta_min 2.09
_exptl_absorpt_coefficient_mu 0.783
_exptl_absorpt_correction_T_max 1.0000
_exptl_absorpt_correction_T_min 0.9004
_exptl_absorpt_correction_type multi-scan
_exptl_crystal_colour Yellow
_exptl_crystal_density_diffrn 1.502
_exptl_crystal_density_method 'not measured'
_exptl_crystal_description Prism
_exptl_crystal_F_000 4536
_exptl_crystal_size_max 0.48
_exptl_crystal_size_mid 0.32
_exptl_crystal_size_min 0.26
_refine_diff_density_max 1.013
_refine_diff_density_min -1.165
_refine_diff_density_rms 0.221
_refine_ls_extinction_method none
_refine_ls_goodness_of_fit_ref 1.086
_refine_ls_hydrogen_treatment mixed
_refine_ls_matrix_type full
_refine_ls_number_parameters 615
_refine_ls_number_reflns 11127
_refine_ls_number_restraints 0
_refine_ls_restrained_S_all 1.086
_refine_ls_R_factor_all 0.0752
_refine_ls_R_factor_gt 0.0648
_refine_ls_shift/su_max 0.010
_refine_ls_shift/su_mean 0.001
_refine_ls_structure_factor_coef Fsqd
_refine_ls_weighting_details 'calc w=1/[\s^2^(Fo^2^)+(0.1335P)^2^+10.4581P] where P=(Fo^2^+2Fc^2^)/3'
_refine_ls_weighting_scheme calc
_refine_ls_wR_factor_gt 0.2061
_refine_ls_wR_factor_ref 0.2198
_reflns_number_gt 9731
_reflns_number_total 11127
_reflns_threshold_expression >2sigma(I)
_cod_data_source_file c3ce42164c.txt
_cod_data_source_block 2-rcx
_cod_depositor_comments
;
The following automatic conversions were performed:

'_exptl_absorpt_correction_type' value 'Multi-scan' changed to
'multi-scan' according to
/usr/data/users/saulius/automatic-downloads/current/RSC/lib/dictionaries/cif_core.dic
dictionary named 'cif_core.dic' version 2.4.2 from 2011-04-26.

Automatic conversion script
Id: cif_fix_values 2281 2013-09-26 08:29:07Z andrius 
;
_cod_original_sg_symbol_H-M pbcn
_cod_database_code 7213867

loop_
_symmetry_equiv_pos_as_xyz
'x, y, z'
'-x+1/2, -y+1/2, z+1/2'
'x+1/2, -y+1/2, -z'
'-x, y, -z+1/2'
'-x, -y, -z'
'x-1/2, y-1/2, -z-1/2'
'-x-1/2, y-1/2, z'
'x, -y, z-1/2'

loop_
_atom_site_label
_atom_site_type_symbol
_atom_site_fract_x
_atom_site_fract_y
_atom_site_fract_z
_atom_site_U_iso_or_equiv
_atom_site_adp_type
_atom_site_occupancy
_atom_site_symmetry_multiplicity
_atom_site_calc_flag
_atom_site_refinement_flags
Cd1 Cd 0.0000 0.32486(2) 0.2500 0.04561(15) Uani 1 2 d S
Cd2 Cd -0.01247(2) 0.817375(17) 0.504038(11) 0.04961(14) Uani 1 1 d .
Cl1 Cl -0.13637(12) 0.86090(17) 0.51521(9) 0.1413(10) Uani 1 1 d .
O1 O 0.0083(4) -0.1930(3) 0.2858(2) 0.131(3) Uani 1 1 d .
O2 O 0.0431(2) 0.2018(2) 0.27441(13) 0.0768(10) Uani 1 1 d .
O3 O 0.0834(2) 0.5689(3) 0.72150(11) 0.0811(11) Uani 1 1 d .
O4 O 0.1088(3) 0.6841(2) 0.69984(13) 0.0857(12) Uani 1 1 d .
O5 O -0.0514(3) 0.6954(2) 0.4763(2) 0.1005(15) Uani 1 1 d .
O6 O 0.0313(3) 0.6994(2) 0.52662(14) 0.0861(12) Uani 1 1 d .
O7 O 0.0747(4) 1.0795(3) 0.97367(17) 0.1183(19) Uani 1 1 d .
O8 O 0.0410(4) 1.1787(3) 0.93740(17) 0.124(2) Uani 1 1 d .
O1W O 0.1844(5) 0.2809(6) 0.0098(3) 0.185(3) Uani 1 1 d .
O2W O 0.3095(7) 0.2176(5) 0.0724(4) 0.245(6) Uani 1 1 d .
O3WA O 0.3364(9) 0.2174(10) 0.1657(6) 0.173(6) Uiso 0.50 1 d P
O3WB O -0.2464(9) 0.8110(6) 0.5855(6) 0.158(6) Uani 0.50 1 d P
O4W O 0.2382(6) 0.2719(4) 0.2435(3) 0.184(4) Uani 1 1 d .
O5W O 0.0599(4) 0.8360(3) 0.13575(19) 0.1176(17) Uani 1 1 d .
O6W O 0.1023(8) 0.5814(6) 0.2449(3) 0.239(6) Uani 1 1 d .
O7W O 0.0809(9) 0.6590(4) 0.4018(4) 0.299(9) Uani 1 1 d .
O8WA O 0.0000 0.6833(10) 0.2500 0.114(6) Uiso 0.50 2 d SP
O8WB O 0.0182(14) 0.6579(14) 0.3117(8) 0.111(6) Uiso 0.25 1 d P
O8WC O 0.0751(8) 0.6748(7) 0.3098(5) 0.133(4) Uiso 0.50 1 d P
O9WA O 0.2744(9) 0.8272(8) 0.8307(5) 0.156(5) Uiso 0.50 1 d P
O9WB O 0.1938(12) 0.7996(12) 0.8105(7) 0.204(7) Uiso 0.50 1 d P
N1 N 0.0538(2) 0.3625(2) 0.31828(11) 0.0555(8) Uani 1 1 d .
N2 N 0.2425(2) 0.4701(3) 0.51129(11) 0.0592(9) Uani 1 1 d .
N3 N 0.0350(2) 0.8625(2) 0.57027(11) 0.0535(8) Uani 1 1 d .
N4 N 0.2235(2) 1.0078(3) 0.75465(11) 0.0613(11) Uani 1 1 d .
C1 C 0.0000 -0.1603(5) 0.2500 0.078(2) Uani 1 2 d S
C2 C 0.0000 -0.0762(4) 0.2500 0.0496(13) Uani 1 2 d S
C3 C 0.0324(2) -0.0360(2) 0.28448(13) 0.0488(8) Uani 1 1 d .
H3 H 0.0538 -0.0625 0.3086 0.059 Uiso 1 1 calc R
C4 C 0.0336(2) 0.0424(2) 0.28410(12) 0.0462(8) Uani 1 1 d .
H4 H 0.0576 0.0691 0.3072 0.055 Uiso 1 1 calc R
C5 C 0.0000 0.0819(3) 0.2500 0.0444(12) Uani 1 2 d S
C6 C 0.0000 0.1673(4) 0.2500 0.0551(15) Uani 1 2 d S
C7 C 0.0770(4) 0.3113(3) 0.34791(19) 0.089(2) Uani 1 1 d .
H7 H 0.0690 0.2592 0.3420 0.107 Uiso 1 1 calc R
C8 C 0.1123(4) 0.3314(3) 0.38697(19) 0.091(2) Uani 1 1 d .
H8 H 0.1296 0.2935 0.4066 0.109 Uiso 1 1 calc R
C9 C 0.1221(2) 0.4065(3) 0.39708(12) 0.0509(9) Uani 1 1 d .
C10 C 0.0943(2) 0.4590(3) 0.36790(13) 0.0571(10) Uani 1 1 d .
H10 H 0.0981 0.5114 0.3742 0.068 Uiso 1 1 calc R
C11 C 0.0608(2) 0.4346(3) 0.32930(13) 0.0562(9) Uani 1 1 d .
H11 H 0.0417 0.4715 0.3096 0.067 Uiso 1 1 calc R
C12 C 0.1636(2) 0.4290(3) 0.43736(12) 0.0512(9) Uani 1 1 d .
C13 C 0.2033(3) 0.3774(3) 0.46095(17) 0.0772(15) Uani 1 1 d .
H13 H 0.2033 0.3260 0.4520 0.093 Uiso 1 1 calc R
C14 C 0.2433(4) 0.3990(4) 0.49763(16) 0.0775(16) Uani 1 1 d .
H14 H 0.2715 0.3627 0.5131 0.093 Uiso 1 1 calc R
C15 C 0.2043(3) 0.5230(3) 0.48910(15) 0.0610(11) Uani 1 1 d .
H15 H 0.2043 0.5738 0.4993 0.073 Uiso 1 1 calc R
C16 C 0.1655(2) 0.5037(3) 0.45190(13) 0.0572(10) Uani 1 1 d .
H16 H 0.1397 0.5415 0.4360 0.069 Uiso 1 1 calc R
C17 C 0.2867(3) 0.4915(4) 0.55124(15) 0.0753(15) Uani 1 1 d .
H17A H 0.3237 0.5290 0.5424 0.090 Uiso 1 1 calc R
H17B H 0.3123 0.4462 0.5625 0.090 Uiso 1 1 calc R
C18 C 0.2406(2) 0.5239(3) 0.58769(13) 0.0583(10) Uani 1 1 d .
C19 C 0.1956(3) 0.4782(3) 0.61240(16) 0.0671(12) Uani 1 1 d .
H19 H 0.1924 0.4260 0.6053 0.081 Uiso 1 1 calc R
C20 C 0.1551(3) 0.5063(3) 0.64735(16) 0.0672(12) Uani 1 1 d .
H20 H 0.1252 0.4733 0.6642 0.081 Uiso 1 1 calc R
C21 C 0.1581(2) 0.5823(3) 0.65791(13) 0.0548(9) Uani 1 1 d .
C22 C 0.2026(3) 0.6285(3) 0.63286(15) 0.0657(11) Uani 1 1 d .
H22 H 0.2052 0.6808 0.6396 0.079 Uiso 1 1 calc R
C23 C 0.2439(3) 0.6000(3) 0.59787(14) 0.0654(11) Uani 1 1 d .
H23 H 0.2743 0.6326 0.5811 0.079 Uiso 1 1 calc R
C24 C 0.1139(3) 0.6138(3) 0.69614(14) 0.0655(12) Uani 1 1 d .
C25 C -0.0089(3) 0.6632(3) 0.50101(18) 0.0563(11) Uani 1 1 d .
C26 C -0.0038(2) 0.5780(3) 0.50032(15) 0.0490(10) Uani 1 1 d .
C27 C 0.0310(3) 0.5411(2) 0.53409(14) 0.0523(9) Uani 1 1 d .
H27 H 0.0529 0.5690 0.5574 0.063 Uiso 1 1 calc R
C28 C 0.0344(3) 0.4616(2) 0.53427(14) 0.0541(9) Uani 1 1 d .
H28 H 0.0575 0.4357 0.5580 0.065 Uiso 1 1 calc R
C29 C 0.0681(4) 0.8177(3) 0.59928(17) 0.0785(17) Uani 1 1 d .
H29 H 0.0675 0.7647 0.5942 0.094 Uiso 1 1 calc R
C30 C 0.1034(4) 0.8451(3) 0.63662(16) 0.0766(16) Uani 1 1 d .
H30 H 0.1268 0.8112 0.6565 0.092 Uiso 1 1 calc R
C31 C 0.1046(2) 0.9213(2) 0.64490(11) 0.0462(8) Uani 1 1 d .
C32 C 0.0675(2) 0.9674(2) 0.61528(12) 0.0498(8) Uani 1 1 d .
H32 H 0.0653 1.0203 0.6202 0.060 Uiso 1 1 calc R
C33 C 0.0338(2) 0.9364(2) 0.57885(13) 0.0523(9) Uani 1 1 d .
H33 H 0.0087 0.9689 0.5590 0.063 Uiso 1 1 calc R
C34 C 0.1453(2) 0.9525(2) 0.68333(11) 0.0476(8) Uani 1 1 d .
C35 C 0.1783(3) 0.9049(3) 0.71421(16) 0.0709(13) Uani 1 1 d .
H35 H 0.1740 0.8517 0.7110 0.085 Uiso 1 1 calc R
C36 C 0.2163(3) 0.9336(4) 0.74863(15) 0.0738(14) Uani 1 1 d .
H36 H 0.2385 0.9001 0.7691 0.089 Uiso 1 1 calc R
C37 C 0.1923(2) 1.0562(3) 0.72651(14) 0.0613(11) Uani 1 1 d .
H37 H 0.1973 1.1090 0.7311 0.074 Uiso 1 1 calc R
C38 C 0.1523(2) 1.0295(3) 0.69032(14) 0.0558(10) Uani 1 1 d .
H38 H 0.1300 1.0642 0.6705 0.067 Uiso 1 1 calc R
C39 C 0.2654(3) 1.0371(4) 0.79367(16) 0.0777(16) Uani 1 1 d .
H39A H 0.2933 1.0823 0.7846 0.093 Uiso 1 1 calc R
H39B H 0.3004 0.9982 0.8036 0.093 Uiso 1 1 calc R
C40 C 0.2154(2) 1.0576(3) 0.83212(13) 0.0600(11) Uani 1 1 d .
C41 C 0.1948(3) 1.0043(3) 0.86244(15) 0.0639(11) Uani 1 1 d .
H41 H 0.2109 0.9537 0.8592 0.077 Uiso 1 1 calc R
C42 C 0.1506(3) 1.0236(3) 0.89796(15) 0.0608(10) Uani 1 1 d .
H42 H 0.1371 0.9863 0.9191 0.073 Uiso 1 1 calc R
C43 C 0.1258(2) 1.0975(2) 0.90277(13) 0.0539(9) Uani 1 1 d .
C44 C 0.1454(3) 1.1508(3) 0.87148(16) 0.0707(13) Uani 1 1 d .
H44 H 0.1274 1.2009 0.8737 0.085 Uiso 1 1 calc R
C45 C 0.1918(3) 1.1311(3) 0.83663(16) 0.0716(13) Uani 1 1 d .
H45 H 0.2070 1.1684 0.8160 0.086 Uiso 1 1 calc R
C46 C 0.0788(3) 1.1197(3) 0.94087(14) 0.0643(11) Uani 1 1 d .

loop_
_atom_site_aniso_label
_atom_site_aniso_U_11
_atom_site_aniso_U_22
_atom_site_aniso_U_33
_atom_site_aniso_U_23
_atom_site_aniso_U_13
_atom_site_aniso_U_12
Cd1 0.0533(3) 0.0497(3) 0.0338(2) 0.000 -0.00691(14) 0.000
Cd2 0.0646(2) 0.0408(2) 0.0434(2) -0.00185(10) -0.00113(12) -0.00264(12)
Cl1 0.0932(13) 0.178(2) 0.1523(19) -0.0637(18) -0.0199(13) 0.0580(15)
O1 0.260(9) 0.054(2) 0.079(3) 0.011(2) -0.026(4) 0.009(3)
O2 0.100(3) 0.0551(18) 0.075(2) -0.0110(17) -0.001(2) -0.0113(19)
O3 0.073(2) 0.123(3) 0.0480(17) 0.0038(19) 0.0047(15) 0.005(2)
O4 0.094(3) 0.092(3) 0.071(2) -0.0192(19) 0.007(2) 0.024(2)
O5 0.104(3) 0.0470(19) 0.151(4) 0.000(2) -0.036(3) 0.005(2)
O6 0.134(4) 0.0451(17) 0.079(3) -0.0104(17) -0.022(3) -0.009(2)
O7 0.169(5) 0.098(3) 0.088(3) -0.004(3) 0.054(3) -0.006(3)
O8 0.172(6) 0.125(4) 0.075(3) -0.011(3) 0.040(3) 0.052(4)
O1W 0.138(6) 0.227(9) 0.189(8) -0.044(7) -0.010(5) -0.018(7)
O2W 0.326(13) 0.112(5) 0.298(12) -0.007(7) 0.182(11) -0.013(7)
O3WB 0.160(12) 0.083(7) 0.231(16) 0.037(8) 0.018(12) 0.001(7)
O4W 0.248(10) 0.082(4) 0.223(9) -0.002(4) -0.106(7) -0.020(5)
O5W 0.132(5) 0.107(4) 0.114(4) -0.020(3) -0.020(4) -0.004(3)
O6W 0.314(16) 0.161(9) 0.243(12) -0.063(7) 0.059(10) 0.017(9)
O7W 0.54(2) 0.104(5) 0.248(11) 0.079(6) 0.191(14) 0.100(10)
N1 0.062(2) 0.064(2) 0.0410(16) -0.0016(14) -0.0120(14) -0.0092(17)
N2 0.0477(18) 0.089(3) 0.0407(16) -0.0164(17) -0.0058(14) 0.0054(18)
N3 0.070(2) 0.0468(17) 0.0432(16) -0.0031(13) -0.0045(15) -0.0056(16)
N4 0.0446(17) 0.096(3) 0.0432(18) -0.0139(18) 0.0002(13) 0.0006(18)
C1 0.120(7) 0.050(4) 0.065(5) 0.000 -0.010(4) 0.000
C2 0.046(3) 0.051(3) 0.052(3) 0.000 0.003(2) 0.000
C3 0.0474(19) 0.054(2) 0.0452(19) 0.0062(15) 0.0036(16) 0.0068(16)
C4 0.0446(19) 0.053(2) 0.0407(18) -0.0048(15) 0.0004(14) -0.0046(16)
C5 0.046(3) 0.044(3) 0.043(3) 0.000 0.009(2) 0.000
C6 0.069(4) 0.050(3) 0.047(3) 0.000 0.017(3) 0.000
C7 0.139(6) 0.059(3) 0.069(3) 0.003(2) -0.052(4) -0.018(3)
C8 0.146(6) 0.065(3) 0.061(3) 0.009(2) -0.054(4) -0.021(3)
C9 0.050(2) 0.068(2) 0.0342(16) -0.0024(16) -0.0020(14) -0.0100(18)
C10 0.062(2) 0.065(3) 0.045(2) -0.0080(17) -0.0061(17) -0.001(2)
C11 0.060(2) 0.065(2) 0.0432(19) -0.0048(17) -0.0098(17) -0.002(2)
C12 0.0453(19) 0.075(3) 0.0337(16) -0.0061(16) 0.0018(14) -0.0059(18)
C13 0.102(4) 0.070(3) 0.059(3) -0.018(2) -0.030(3) 0.014(3)
C14 0.091(4) 0.083(4) 0.058(3) -0.011(2) -0.026(2) 0.021(3)
C15 0.057(2) 0.077(3) 0.050(2) -0.011(2) -0.0046(18) -0.005(2)
C16 0.058(2) 0.068(3) 0.046(2) -0.0048(18) -0.0069(17) -0.007(2)
C17 0.056(2) 0.120(4) 0.050(2) -0.033(3) -0.0157(19) 0.012(3)
C18 0.055(2) 0.080(3) 0.0402(18) -0.0116(18) -0.0111(16) 0.005(2)
C19 0.072(3) 0.067(3) 0.062(3) -0.017(2) -0.009(2) -0.002(2)
C20 0.066(3) 0.078(3) 0.058(3) -0.006(2) 0.000(2) -0.013(2)
C21 0.052(2) 0.074(3) 0.0390(18) -0.0049(17) -0.0073(15) 0.0080(19)
C22 0.081(3) 0.065(3) 0.051(2) -0.0035(19) 0.001(2) 0.005(2)
C23 0.074(3) 0.075(3) 0.048(2) 0.000(2) 0.004(2) 0.001(2)
C24 0.055(2) 0.099(4) 0.042(2) -0.006(2) -0.0075(18) 0.012(2)
C25 0.068(3) 0.040(2) 0.060(3) -0.0040(18) 0.016(2) -0.007(2)
C26 0.057(2) 0.041(2) 0.049(2) -0.0054(16) 0.0126(15) -0.0055(17)
C27 0.064(2) 0.0394(19) 0.054(2) -0.0089(15) 0.0082(18) -0.0130(17)
C28 0.066(2) 0.044(2) 0.052(2) -0.0009(16) 0.0042(19) -0.0004(18)
C29 0.131(5) 0.046(2) 0.058(3) 0.0005(18) -0.032(3) -0.005(3)
C30 0.124(5) 0.050(2) 0.056(3) 0.0017(19) -0.030(3) -0.001(3)
C31 0.0527(19) 0.0499(19) 0.0359(16) -0.0016(14) 0.0061(14) -0.0001(16)
C32 0.059(2) 0.048(2) 0.0428(18) -0.0079(15) 0.0006(16) 0.0058(16)
C33 0.059(2) 0.053(2) 0.0454(19) -0.0028(16) -0.0033(17) 0.0079(18)
C34 0.0490(19) 0.060(2) 0.0339(16) -0.0038(14) 0.0063(14) -0.0003(17)
C35 0.084(3) 0.072(3) 0.056(2) -0.007(2) -0.013(2) 0.019(3)
C36 0.082(3) 0.084(4) 0.055(3) -0.004(2) -0.018(2) 0.016(3)
C37 0.059(2) 0.075(3) 0.050(2) -0.013(2) 0.0037(18) -0.009(2)
C38 0.056(2) 0.067(3) 0.0441(19) -0.0059(17) 0.0022(16) -0.0088(19)
C39 0.052(2) 0.131(5) 0.050(2) -0.024(3) -0.0043(19) -0.006(3)
C40 0.048(2) 0.089(3) 0.0427(19) -0.016(2) -0.0055(16) -0.007(2)
C41 0.065(2) 0.072(3) 0.055(2) -0.009(2) -0.005(2) 0.009(2)
C42 0.068(3) 0.064(3) 0.050(2) 0.0008(19) -0.0039(19) -0.001(2)
C43 0.063(2) 0.058(2) 0.0413(18) -0.0070(16) -0.0015(17) -0.0047(19)
C44 0.103(4) 0.054(2) 0.055(2) -0.0062(19) 0.013(2) -0.009(3)
C45 0.089(3) 0.072(3) 0.054(2) -0.001(2) 0.012(2) -0.020(3)
C46 0.080(3) 0.069(3) 0.044(2) -0.0145(19) 0.004(2) -0.005(2)

loop_
_atom_type_symbol
_atom_type_description
_atom_type_scat_dispersion_real
_atom_type_scat_dispersion_imag
_atom_type_scat_source
C C 0.0033 0.0016 'International Tables Vol C Tables 4.2.6.8 and 6.1.1.4'
H H 0.0000 0.0000 'International Tables Vol C Tables 4.2.6.8 and 6.1.1.4'
N N 0.0061 0.0033 'International Tables Vol C Tables 4.2.6.8 and 6.1.1.4'
O O 0.0106 0.0060 'International Tables Vol C Tables 4.2.6.8 and 6.1.1.4'
Cl Cl 0.1484 0.1585 'International Tables Vol C Tables 4.2.6.8 and 6.1.1.4'
Cd Cd -0.8075 1.2024 'International Tables Vol C Tables 4.2.6.8 and 6.1.1.4'

loop_
_geom_angle_atom_site_label_1
_geom_angle_atom_site_label_2
_geom_angle_atom_site_label_3
_geom_angle
_geom_angle_site_symmetry_1
_geom_angle_site_symmetry_3
N1 Cd1 N1 147.42(19) . 4
N1 Cd1 O2 130.42(13) . 4
N1 Cd1 O2 81.61(13) 4 4
N1 Cd1 O2 81.61(13) . .
N1 Cd1 O2 130.42(13) 4 .
O2 Cd1 O2 52.80(19) 4 .
N1 Cd1 O4 101.77(14) . 8_565
N1 Cd1 O4 80.29(14) 4 8_565
O2 Cd1 O4 91.29(14) 4 8_565
O2 Cd1 O4 82.21(14) . 8_565
N1 Cd1 O4 80.29(14) . 5_566
N1 Cd1 O4 101.77(14) 4 5_566
O2 Cd1 O4 82.21(14) 4 5_566
O2 Cd1 O4 91.29(14) . 5_566
O4 Cd1 O4 172.8(2) 8_565 5_566
N1 Cd1 O3 80.44(12) . 8_565
N1 Cd1 O3 75.90(13) 4 8_565
O2 Cd1 O3 138.45(13) 4 8_565
O2 Cd1 O3 124.05(14) . 8_565
O4 Cd1 O3 51.00(13) 8_565 8_565
O4 Cd1 O3 136.18(14) 5_566 8_565
N1 Cd1 O3 75.90(13) . 5_566
N1 Cd1 O3 80.44(12) 4 5_566
O2 Cd1 O3 124.05(14) 4 5_566
O2 Cd1 O3 138.45(13) . 5_566
O4 Cd1 O3 136.18(14) 8_565 5_566
O4 Cd1 O3 51.00(13) 5_566 5_566
O3 Cd1 O3 86.18(19) 8_565 5_566
O8 Cd2 N3 126.4(2) 8_575 .
O8 Cd2 O6 97.8(2) 8_575 .
N3 Cd2 O6 85.87(13) . .
O8 Cd2 O5 81.3(2) 8_575 .
N3 Cd2 O5 135.62(15) . .
O6 Cd2 O5 53.60(15) . .
O8 Cd2 Cl1 121.9(2) 8_575 .
N3 Cd2 Cl1 97.26(11) . .
O6 Cd2 Cl1 124.47(16) . .
O5 Cd2 Cl1 92.97(14) . .
O8 Cd2 O7 52.41(18) 8_575 8_575
N3 Cd2 O7 80.02(16) . 8_575
O6 Cd2 O7 121.11(19) . 8_575
O5 Cd2 O7 133.50(19) . 8_575
Cl1 Cd2 O7 113.95(15) . 8_575
O8 Cd2 C25 89.46(18) 8_575 .
N3 Cd2 C25 111.34(15) . .
O6 Cd2 C25 27.05(17) . .
O5 Cd2 C25 26.55(16) . .
Cl1 Cd2 C25 110.10(13) . .
O7 Cd2 C25 132.52(15) 8_575 .
C6 O2 Cd1 93.0(4) . .
C24 O3 Cd1 90.4(3) . 5_566
C24 O4 Cd1 92.9(3) . 5_566
C25 O5 Cd2 90.9(4) . .
C25 O6 Cd2 94.3(4) . .
C46 O7 Cd2 85.0(4) . 8_576
C46 O8 Cd2 101.2(4) . 8_576
C11 N1 C7 117.0(4) . .
C11 N1 Cd1 121.8(3) . .
C7 N1 Cd1 121.2(3) . .
C14 N2 C15 120.8(4) . .
C14 N2 C17 118.9(4) . .
C15 N2 C17 120.3(5) . .
C29 N3 C33 117.8(4) . .
C29 N3 Cd2 122.1(3) . .
C33 N3 Cd2 119.9(3) . .
C36 N4 C37 120.2(4) . .
C36 N4 C39 120.0(5) . .
C37 N4 C39 119.7(5) . .
O1 C1 O1 124.1(9) 4 .
O1 C1 C2 118.0(4) 4 .
O1 C1 C2 118.0(4) . .
C3 C2 C3 118.5(6) . 4
C3 C2 C1 120.8(3) . .
C3 C2 C1 120.8(3) 4 .
C4 C3 C2 120.8(4) . .
C4 C3 H3 119.6 . .
C2 C3 H3 119.6 . .
C5 C4 C3 120.2(4) . .
C5 C4 H4 119.9 . .
C3 C4 H4 119.9 . .
C4 C5 C4 119.5(5) 4 .
C4 C5 C6 120.3(3) 4 .
C4 C5 C6 120.3(3) . .
O2 C6 O2 121.1(7) . 4
O2 C6 C5 119.4(3) . .
O2 C6 C5 119.4(3) 4 .
N1 C7 C8 122.5(5) . .
N1 C7 H7 118.8 . .
C8 C7 H7 118.8 . .
C9 C8 C7 119.8(5) . .
C9 C8 H8 120.1 . .
C7 C8 H8 120.1 . .
C8 C9 C10 117.5(4) . .
C8 C9 C12 120.5(4) . .
C10 C9 C12 122.0(4) . .
C9 C10 C11 119.3(4) . .
C9 C10 H10 120.3 . .
C11 C10 H10 120.3 . .
N1 C11 C10 123.6(4) . .
N1 C11 H11 118.2 . .
C10 C11 H11 118.2 . .
C13 C12 C16 117.3(4) . .
C13 C12 C9 121.2(4) . .
C16 C12 C9 121.5(4) . .
C12 C13 C14 120.9(5) . .
C12 C13 H13 119.5 . .
C14 C13 H13 119.5 . .
N2 C14 C13 120.4(5) . .
N2 C14 H14 119.8 . .
C13 C14 H14 119.8 . .
N2 C15 C16 120.3(5) . .
N2 C15 H15 119.9 . .
C16 C15 H15 119.9 . .
C15 C16 C12 120.3(4) . .
C15 C16 H16 119.9 . .
C12 C16 H16 119.9 . .
N2 C17 C18 112.0(3) . .
N2 C17 H17A 109.2 . .
C18 C17 H17A 109.2 . .
N2 C17 H17B 109.2 . .
C18 C17 H17B 109.2 . .
H17A C17 H17B 107.9 . .
C19 C18 C23 118.7(4) . .
C19 C18 C17 120.6(5) . .
C23 C18 C17 120.6(5) . .
C18 C19 C20 121.5(5) . .
C18 C19 H19 119.2 . .
C20 C19 H19 119.2 . .
C19 C20 C21 120.3(5) . .
C19 C20 H20 119.9 . .
C21 C20 H20 119.9 . .
C22 C21 C20 118.3(4) . .
C22 C21 C24 121.0(4) . .
C20 C21 C24 120.7(5) . .
C21 C22 C23 121.4(5) . .
C21 C22 H22 119.3 . .
C23 C22 H22 119.3 . .
C18 C23 C22 119.7(5) . .
C18 C23 H23 120.1 . .
C22 C23 H23 120.1 . .
O3 C24 O4 123.3(5) . .
O3 C24 C21 118.4(5) . .
O4 C24 C21 118.2(5) . .
O5 C25 O6 121.2(5) . .
O5 C25 C26 119.8(5) . .
O6 C25 C26 119.0(5) . .
O5 C25 Cd2 62.6(3) . .
O6 C25 Cd2 58.7(3) . .
C26 C25 Cd2 177.5(4) . .
C27 C26 C28 120.7(4) . 5_566
C27 C26 C25 119.8(4) . .
C28 C26 C25 119.6(4) 5_566 .
C26 C27 C28 120.1(4) . .
C26 C27 H27 120.0 . .
C28 C27 H27 120.0 . .
C26 C28 C27 119.2(4) 5_566 .
C26 C28 H28 120.4 5_566 .
C27 C28 H28 120.4 . .
N3 C29 C30 122.6(4) . .
N3 C29 H29 118.7 . .
C30 C29 H29 118.7 . .
C31 C30 C29 119.9(4) . .
C31 C30 H30 120.0 . .
C29 C30 H30 120.0 . .
C30 C31 C32 116.9(4) . .
C30 C31 C34 121.0(4) . .
C32 C31 C34 122.1(4) . .
C33 C32 C31 120.0(4) . .
C33 C32 H32 120.0 . .
C31 C32 H32 120.0 . .
N3 C33 C32 122.6(4) . .
N3 C33 H33 118.7 . .
C32 C33 H33 118.7 . .
C38 C34 C35 117.0(4) . .
C38 C34 C31 122.1(4) . .
C35 C34 C31 121.0(4) . .
C36 C35 C34 120.6(5) . .
C36 C35 H35 119.7 . .
C34 C35 H35 119.7 . .
N4 C36 C35 121.9(5) . .
N4 C36 H36 119.1 . .
C35 C36 H36 119.1 . .
N4 C37 C38 120.3(5) . .
N4 C37 H37 119.9 . .
C38 C37 H37 119.9 . .
C34 C38 C37 120.0(4) . .
C34 C38 H38 120.0 . .
C37 C38 H38 120.0 . .
N4 C39 C40 111.5(4) . .
N4 C39 H39A 109.3 . .
C40 C39 H39A 109.3 . .
N4 C39 H39B 109.3 . .
C40 C39 H39B 109.3 . .
H39A C39 H39B 108.0 . .
C41 C40 C45 119.9(4) . .
C41 C40 C39 120.7(5) . .
C45 C40 C39 119.4(5) . .
C40 C41 C42 120.5(5) . .
C40 C41 H41 119.8 . .
C42 C41 H41 119.8 . .
C41 C42 C43 120.2(4) . .
C41 C42 H42 119.9 . .
C43 C42 H42 119.9 . .
C44 C43 C42 119.1(4) . .
C44 C43 C46 119.7(4) . .
C42 C43 C46 121.2(4) . .
C43 C44 C45 120.0(5) . .
C43 C44 H44 120.0 . .
C45 C44 H44 120.0 . .
C40 C45 C44 120.2(5) . .
C40 C45 H45 119.9 . .
C44 C45 H45 119.9 . .
O7 C46 O8 121.1(5) . .
O7 C46 C43 120.3(5) . .
O8 C46 C43 118.5(5) . .

loop_
_geom_bond_atom_site_label_1
_geom_bond_atom_site_label_2
_geom_bond_distance
_geom_bond_site_symmetry_2
Cd1 N1 2.377(3) .
Cd1 N1 2.377(3) 4
Cd1 O2 2.434(4) 4
Cd1 O2 2.434(4) .
Cd1 O4 2.515(4) 8_565
Cd1 O4 2.515(4) 5_566
Cd1 O3 2.577(4) 8_565
Cd1 O3 2.577(4) 5_566
Cd2 O8 2.236(5) 8_575
Cd2 N3 2.319(3) .
Cd2 O6 2.341(4) .
Cd2 O5 2.425(4) .
Cd2 Cl1 2.434(2) .
Cd2 O7 2.599(5) 8_575
Cd2 C25 2.733(5) .
O1 C1 1.234(7) .
O2 C6 1.243(5) .
O3 C24 1.237(7) .
O3 Cd1 2.577(4) 5_566
O4 C24 1.254(7) .
O4 Cd1 2.515(4) 5_566
O5 C25 1.222(7) .
O6 C25 1.246(7) .
O7 C46 1.220(7) .
O7 Cd2 2.599(5) 8_576
O8 C46 1.260(7) .
O8 Cd2 2.236(5) 8_576
O8WB O8WC 1.09(2) .
O9WA O9WB 1.68(3) .
N1 C11 1.325(6) .
N1 C7 1.342(6) .
N2 C14 1.325(7) .
N2 C15 1.349(7) .
N2 C17 1.501(5) .
N3 C29 1.328(6) .
N3 C33 1.334(5) .
N4 C36 1.332(8) .
N4 C37 1.336(7) .
N4 C39 1.499(5) .
C1 O1 1.234(7) 4
C1 C2 1.489(11) .
C2 C3 1.393(5) .
C2 C3 1.393(5) 4
C3 C4 1.389(6) .
C3 H3 0.9500 .
C4 C5 1.388(5) .
C4 H4 0.9500 .
C5 C4 1.388(5) 4
C5 C6 1.512(9) .
C6 O2 1.243(5) 4
C7 C8 1.390(7) .
C7 H7 0.9500 .
C8 C9 1.376(7) .
C8 H8 0.9500 .
C9 C10 1.378(6) .
C9 C12 1.488(5) .
C10 C11 1.385(5) .
C10 H10 0.9500 .
C11 H11 0.9500 .
C12 C13 1.369(7) .
C12 C16 1.395(6) .
C13 C14 1.382(7) .
C13 H13 0.9500 .
C14 H14 0.9500 .
C15 C16 1.372(6) .
C15 H15 0.9500 .
C16 H16 0.9500 .
C17 C18 1.502(6) .
C17 H17A 0.9900 .
C17 H17B 0.9900 .
C18 C19 1.377(7) .
C18 C23 1.382(7) .
C19 C20 1.383(7) .
C19 H19 0.9500 .
C20 C21 1.384(7) .
C20 H20 0.9500 .
C21 C22 1.383(7) .
C21 C24 1.516(6) .
C22 C23 1.394(7) .
C22 H22 0.9500 .
C23 H23 0.9500 .
C25 C26 1.513(7) .
C26 C27 1.368(7) .
C26 C28 1.376(6) 5_566
C27 C28 1.408(6) .
C27 H27 0.9500 .
C28 C26 1.376(6) 5_566
C28 H28 0.9500 .
C29 C30 1.387(7) .
C29 H29 0.9500 .
C30 C31 1.374(6) .
C30 H30 0.9500 .
C31 C32 1.388(5) .
C31 C34 1.485(5) .
C32 C33 1.374(5) .
C32 H32 0.9500 .
C33 H33 0.9500 .
C34 C38 1.386(6) .
C34 C35 1.394(6) .
C35 C36 1.350(7) .
C35 H35 0.9500 .
C36 H36 0.9500 .
C37 C38 1.397(6) .
C37 H37 0.9500 .
C38 H38 0.9500 .
C39 C40 1.523(6) .
C39 H39A 0.9900 .
C39 H39B 0.9900 .
C40 C41 1.367(7) .
C40 C45 1.379(8) .
C41 C42 1.387(7) .
C41 H41 0.9500 .
C42 C43 1.394(6) .
C42 H42 0.9500 .
C43 C44 1.381(6) .
C43 C46 1.491(6) .
C44 C45 1.397(7) .
C44 H44 0.9500 .
C45 H45 0.9500 .
